data_2243120
loop_
_publ_author_name
'Duruskari, Gulnara Sh.'
'Khalilov, Ali N.'
'Akkurt, Mehmet'
'Mammadova, Gunay Z.'
'Chyrka, Taras'
'Maharramov, Abel M.'

_publ_section_title
;
 Crystal structure and Hirshfeld surface analysis of
 3-amino-5-phenylthiazolidin-2-iminium bromide
;
_journal_coeditor_code HB7855
_journal_issue 10
_journal_name_full 'Acta Crystallographica Section E'
_journal_page_first 1544
_journal_page_last 1547
_journal_paper_doi 10.1107/S2056989019013069
_journal_volume 75
_journal_year 2019
_chemical_formula_iupac 'C9 H12 N3 S +, Br -'
_chemical_formula_moiety 'C9 H12 N3 S +, Br -'
_chemical_formula_sum 'C9 H12 Br N3 S'
_chemical_formula_weight 274.19
_chemical_name_systematic
;
3-Amino-5-phenylthiazolidin-2-iminium bromide
;
_space_group_crystal_system monoclinic
_space_group_IT_number 14
_space_group_name_Hall '-P 2yn'
_space_group_name_H-M_alt 'P 1 21/n 1'
_symmetry_space_group_name_Hall '-P 2yn'
_symmetry_space_group_name_H-M 'P 1 21/n 1'
_atom_sites_solution_hydrogens mixed
_atom_sites_solution_primary direct
_atom_sites_solution_secondary difmap
_audit_creation_method SHELXL-2016/6
_cell_angle_alpha 90
_cell_angle_beta 111.513(2)
_cell_angle_gamma 90
_cell_formula_units_Z 4
_cell_length_a 10.5986(5)
_cell_length_b 8.7168(3)
_cell_length_c 13.0308(5)
_cell_measurement_reflns_used 3357
_cell_measurement_temperature 150(2)
_cell_measurement_theta_max 26.33
_cell_measurement_theta_min 2.88
_cell_volume 1119.99(8)
_computing_cell_refinement
;
SAINT (Bruker, 2003)
;
_computing_data_collection
;
APEX2 (Bruker, 2003)
;
_computing_data_reduction
;
SAINT (Bruker, 2003)
;
_computing_molecular_graphics
;
ORTEP-3 for Windows (Farrugia, 2012)
;
_computing_publication_material
;
PLATON (Spek, 2003)
;
_computing_structure_refinement
;
SHELXL2016 (Sheldrick, 2015b)
;
_computing_structure_solution
;
SHELXT2014 (Sheldrick, 2015a)
;
_diffrn_ambient_temperature 150(2)
_diffrn_measured_fraction_theta_full 1.000
_diffrn_measured_fraction_theta_max 0.999
_diffrn_measurement_device_type 'Bruker APEXII CCD'
_diffrn_measurement_method '\f and \w scans'
_diffrn_radiation_type MoK\a
_diffrn_radiation_wavelength 0.71073
_diffrn_reflns_av_R_equivalents 0.0289
_diffrn_reflns_av_unetI/netI 0.0289
_diffrn_reflns_limit_h_max 13
_diffrn_reflns_limit_h_min -13
_diffrn_reflns_limit_k_max 10
_diffrn_reflns_limit_k_min -10
_diffrn_reflns_limit_l_max 16
_diffrn_reflns_limit_l_min -16
_diffrn_reflns_number 8461
_diffrn_reflns_theta_full 25.242
_diffrn_reflns_theta_max 26.419
_diffrn_reflns_theta_min 2.878
_exptl_absorpt_coefficient_mu 3.822
_exptl_absorpt_correction_T_max 0.661
_exptl_absorpt_correction_T_min 0.534
_exptl_absorpt_correction_type multi-scan
_exptl_absorpt_process_details
;
(SADABS; Bruker, 2003)
;
_exptl_crystal_colour colorless
_exptl_crystal_density_diffrn 1.626
_exptl_crystal_description block
_exptl_crystal_F_000 552
_exptl_crystal_size_max 0.180
_exptl_crystal_size_mid 0.140
_exptl_crystal_size_min 0.110
_refine_diff_density_max 0.609
_refine_diff_density_min -0.330
_refine_ls_extinction_method none
_refine_ls_goodness_of_fit_ref 1.016
_refine_ls_hydrogen_treatment constr
_refine_ls_matrix_type full
_refine_ls_number_parameters 127
_refine_ls_number_reflns 2303
_refine_ls_number_restraints 0
_refine_ls_restrained_S_all 1.016
_refine_ls_R_factor_all 0.0344
_refine_ls_R_factor_gt 0.0270
_refine_ls_shift/su_max 0.001
_refine_ls_shift/su_mean 0.000
_refine_ls_structure_factor_coef Fsqd
_refine_ls_weighting_details 'w=1/[\s^2^(Fo^2^)+(0.0381P)^2^+0.5896P] where P=(Fo^2^+2Fc^2^)/3'
_refine_ls_weighting_scheme calc
_refine_ls_wR_factor_gt 0.0667
_refine_ls_wR_factor_ref 0.0696
_reflns_number_gt 1998
_reflns_number_total 2303
_reflns_threshold_expression 'I > 2\s(I)'
_cod_data_source_file hb7855sup1.cif
_cod_data_source_block I
_cod_database_code 2243120
_shelx_space_group_comment
;
The symmetry employed for this shelxl refinement is uniquely defined
by the following loop, which should always be used as a source of
symmetry information in preference to the above space-group names.
They are only intended as comments.
;
_shelx_estimated_absorpt_t_min 0.546
_shelx_estimated_absorpt_t_max 0.679

loop_
_space_group_symop_operation_xyz
'x, y, z'
'-x+1/2, y+1/2, -z+1/2'
'-x, -y, -z'
'x-1/2, -y-1/2, z-1/2'

loop_
_atom_site_type_symbol
_atom_site_label
_atom_site_fract_x
_atom_site_fract_y
_atom_site_fract_z
_atom_site_U_iso_or_equiv
_atom_site_adp_type
_atom_site_calc_flag
_atom_site_occupancy
Br Br1 0.14662(3) 0.38142(3) 0.26547(2) 0.02369(10) Uani d 1
S S1 0.31116(7) 0.46985(7) 0.58677(5) 0.02034(15) Uani d 1
N N1 0.4802(2) 0.6893(2) 0.61070(15) 0.0159(4) Uani d 1
N N2 0.5487(2) 0.8083(2) 0.57955(15) 0.0183(4) Uani d 1
H H2A 0.635551 0.776693 0.607350 0.022 Uiso d 1
H H2B 0.535901 0.891753 0.615230 0.022 Uiso d 1
N N3 0.3577(2) 0.6293(2) 0.42850(16) 0.0179(4) Uani d 1
H H3A 0.292719 0.572157 0.379225 0.021 Uiso d 1
H H3B 0.390509 0.709317 0.402415 0.021 Uiso d 1
C C1 0.4372(3) 0.5007(3) 0.72776(19) 0.0214(5) Uani d 1
H H1A 0.513995 0.427032 0.741377 0.026 Uiso calc 1
C C2 0.4890(3) 0.6645(3) 0.72463(19) 0.0189(5) Uani d 1
H H2C 0.432008 0.739798 0.744749 0.023 Uiso calc 1
H H2D 0.583832 0.675080 0.776759 0.023 Uiso calc 1
C C3 0.3879(2) 0.6085(3) 0.53385(19) 0.0154(5) Uani d 1
C C4 0.3746(2) 0.4760(3) 0.81375(18) 0.0168(5) Uani d 1
C C5 0.4280(3) 0.3584(3) 0.8912(2) 0.0212(5) Uani d 1
H H5A 0.497585 0.293462 0.886358 0.025 Uiso calc 1
C C6 0.3773(3) 0.3379(3) 0.97571(19) 0.0208(5) Uani d 1
H H6A 0.412191 0.258553 1.028582 0.025 Uiso calc 1
C C7 0.2769(3) 0.4330(3) 0.9816(2) 0.0225(5) Uani d 1
H H7A 0.244208 0.420521 1.039905 0.027 Uiso calc 1
C C8 0.2230(3) 0.5463(3) 0.9041(2) 0.0265(6) Uani d 1
H H8A 0.152610 0.610477 0.908407 0.032 Uiso calc 1
C C9 0.2715(3) 0.5662(3) 0.8203(2) 0.0249(6) Uani d 1
H H9A 0.233208 0.643424 0.766388 0.030 Uiso calc 1

loop_
_atom_site_aniso_label
_atom_site_aniso_U_11
_atom_site_aniso_U_22
_atom_site_aniso_U_33
_atom_site_aniso_U_12
_atom_site_aniso_U_13
_atom_site_aniso_U_23
Br1 0.02460(15) 0.02084(15) 0.02181(15) -0.00181(11) 0.00401(11) -0.00181(10)
S1 0.0263(3) 0.0175(3) 0.0173(3) -0.0062(3) 0.0081(2) -0.0012(2)
N1 0.0197(10) 0.0165(10) 0.0132(9) -0.0036(8) 0.0078(8) -0.0004(8)
N2 0.0208(11) 0.0162(10) 0.0198(10) -0.0030(9) 0.0099(9) -0.0004(8)
N3 0.0239(11) 0.0151(10) 0.0144(10) -0.0011(9) 0.0066(8) -0.0014(8)
C1 0.0215(13) 0.0233(13) 0.0184(12) 0.0033(11) 0.0061(10) 0.0023(10)
C2 0.0225(13) 0.0215(12) 0.0126(11) -0.0041(10) 0.0064(10) -0.0018(10)
C3 0.0176(12) 0.0121(11) 0.0178(12) 0.0027(9) 0.0082(10) -0.0009(9)
C4 0.0171(12) 0.0193(12) 0.0131(11) -0.0054(10) 0.0046(9) -0.0010(9)
C5 0.0175(12) 0.0183(12) 0.0255(13) -0.0020(10) 0.0051(10) -0.0066(10)
C6 0.0244(13) 0.0193(12) 0.0147(12) -0.0050(10) 0.0027(10) 0.0016(10)
C7 0.0215(13) 0.0253(13) 0.0214(13) -0.0100(11) 0.0085(11) -0.0029(11)
C8 0.0208(13) 0.0258(14) 0.0335(15) -0.0012(11) 0.0108(12) -0.0007(12)
C9 0.0219(13) 0.0246(13) 0.0266(14) 0.0041(11) 0.0070(11) 0.0036(11)

loop_
_atom_type_symbol
_atom_type_description
_atom_type_scat_dispersion_real
_atom_type_scat_dispersion_imag
_atom_type_scat_source
C C 0.0033 0.0016 'International Tables Vol C Tables 4.2.6.8 and 6.1.1.4'
H H 0.0000 0.0000 'International Tables Vol C Tables 4.2.6.8 and 6.1.1.4'
N N 0.0061 0.0033 'International Tables Vol C Tables 4.2.6.8 and 6.1.1.4'
S S 0.1246 0.1234 'International Tables Vol C Tables 4.2.6.8 and 6.1.1.4'
Br Br -0.2901 2.4595 'International Tables Vol C Tables 4.2.6.8 and 6.1.1.4'

loop_
_geom_angle_atom_site_label_1
_geom_angle_atom_site_label_2
_geom_angle_atom_site_label_3
_geom_angle
C3 S1 C1 91.16(11)
C3 N1 N2 119.48(18)
C3 N1 C2 116.3(2)
N2 N1 C2 123.48(18)
N1 N2 H2A 102.6
N1 N2 H2B 104.8
H2A N2 H2B 111.4
C3 N3 H3A 120.2
C3 N3 H3B 121.7
H3A N3 H3B 117.4
C4 C1 C2 114.2(2)
C4 C1 S1 111.16(17)
C2 C1 S1 104.09(16)
C4 C1 H1A 109.1
C2 C1 H1A 109.1
S1 C1 H1A 109.1
N1 C2 C1 105.85(19)
N1 C2 H2C 110.6
C1 C2 H2C 110.6
N1 C2 H2D 110.6
C1 C2 H2D 110.6
H2C C2 H2D 108.7
N3 C3 N1 123.6(2)
N3 C3 S1 123.08(18)
N1 C3 S1 113.33(17)
C9 C4 C5 119.6(2)
C9 C4 C1 122.7(2)
C5 C4 C1 117.7(2)
C6 C5 C4 119.2(2)
C6 C5 H5A 120.4
C4 C5 H5A 120.4
C7 C6 C5 119.6(2)
C7 C6 H6A 120.2
C5 C6 H6A 120.2
C6 C7 C8 120.9(2)
C6 C7 H7A 119.5
C8 C7 H7A 119.5
C9 C8 C7 119.7(3)
C9 C8 H8A 120.1
C7 C8 H8A 120.1
C4 C9 C8 120.9(2)
C4 C9 H9A 119.5
C8 C9 H9A 119.5

loop_
_geom_bond_atom_site_label_1
_geom_bond_atom_site_label_2
_geom_bond_distance
S1 C3 1.735(2)
S1 C1 1.853(2)
N1 C3 1.318(3)
N1 N2 1.408(3)
N1 C2 1.469(3)
N2 H2A 0.9000
N2 H2B 0.9000
N3 C3 1.303(3)
N3 H3A 0.9000
N3 H3B 0.9000
C1 C4 1.513(3)
C1 C2 1.535(4)
C1 H1A 1.0000
C2 H2C 0.9900
C2 H2D 0.9900
C4 C9 1.374(4)
C4 C5 1.404(3)
C5 C6 1.403(4)
C5 H5A 0.9500
C6 C7 1.373(4)
C6 H6A 0.9500
C7 C8 1.378(4)
C7 H7A 0.9500
C8 C9 1.378(4)
C8 H8A 0.9500
C9 H9A 0.9500

loop_
_geom_hbond_atom_site_label_D
_geom_hbond_atom_site_label_H
_geom_hbond_atom_site_label_A
_geom_hbond_site_symmetry_A
_geom_hbond_distance_DH
_geom_hbond_distance_HA
_geom_hbond_distance_DA
_geom_hbond_angle_DHA
N2 H2A Br1 3_666 0.90 2.68 3.530(2) 158
N2 H2B Br1 4_676 0.90 2.73 3.524(2) 148
N3 H3A Br1 . 0.90 2.38 3.271(2) 169
N3 H3B Br1 2 0.90 2.56 3.337(2) 145

loop_
_geom_torsion_atom_site_label_1
_geom_torsion_atom_site_label_2
_geom_torsion_atom_site_label_3
_geom_torsion_atom_site_label_4
_geom_torsion
C3 S1 C1 C4 147.17(19)
C3 S1 C1 C2 23.78(17)
C3 N1 C2 C1 26.7(3)
N2 N1 C2 C1 -163.3(2)
C4 C1 C2 N1 -152.1(2)
S1 C1 C2 N1 -30.7(2)
N2 N1 C3 N3 1.9(3)
C2 N1 C3 N3 172.3(2)
N2 N1 C3 S1 -178.62(16)
C2 N1 C3 S1 -8.2(3)
C1 S1 C3 N3 169.2(2)
C1 S1 C3 N1 -10.29(19)
C2 C1 C4 C9 53.9(3)
S1 C1 C4 C9 -63.5(3)
C2 C1 C4 C5 -124.2(2)
S1 C1 C4 C5 118.4(2)
C9 C4 C5 C6 -1.7(4)
C1 C4 C5 C6 176.5(2)
C4 C5 C6 C7 -0.2(4)
C5 C6 C7 C8 1.5(4)
C6 C7 C8 C9 -0.9(4)
C5 C4 C9 C8 2.2(4)
C1 C4 C9 C8 -175.8(2)
C7 C8 C9 C4 -1.0(4)

_cod_database_fobs_code 2243120
